data_7038584
loop_
_publ_author_name
'Graux, Lionel V.'
'Giorgi, Michel'
'Buono, G\'erard'
'Clavier, Herv\'e'

_publ_section_title
;
 [RuCl2(\h(6)-p-cymene)] complexes bearing phosphinous acid ligands:
 preparation, application in C-H bond functionalization and mechanistic
 investigations.
;
_journal_issue 15
_journal_name_full 'Dalton transactions (Cambridge, England : 2003)'
_journal_page_first 6491
_journal_page_last 6502
_journal_paper_doi 10.1039/c5dt04683a
_journal_volume 45
_journal_year 2016
_chemical_compound_source 'synthesis as described'
_chemical_formula_moiety 'C22 H25 Cl2 O1 P1 Ru1'
_chemical_formula_sum 'C22 H25 Cl2 O P Ru'
_chemical_formula_weight 508.36
_chemical_name_systematic
;
 ?
;
_space_group_IT_number 14
_symmetry_cell_setting monoclinic
_symmetry_Int_Tables_number 14
_symmetry_space_group_name_Hall '-P 2ybc'
_symmetry_space_group_name_H-M 'P 1 21/c 1'
_atom_sites_solution_hydrogens geom
_atom_sites_solution_primary direct
_atom_sites_solution_secondary difmap
_audit_conform_dict_location ftp://ftp.iucr.org/pub/cif_core.dic
_audit_conform_dict_name cif_core.dic
_audit_conform_dict_version 2.4
_audit_creation_date 2013-05-30T10:39:12-00:00
_audit_creation_method 'WinGX routine CIF_UPDATE'
_audit_update_record
;
2015-10-29 deposited with the CCDC.
2016-02-22 downloaded from the CCDC.
;
_cell_angle_alpha 90
_cell_angle_beta 99.160(1)
_cell_angle_gamma 90
_cell_formula_units_Z 4
_cell_length_a 10.3655(2)
_cell_length_b 12.2369(2)
_cell_length_c 17.5309(4)
_cell_measurement_reflns_used 38779
_cell_measurement_temperature 293(2)
_cell_measurement_theta_max 29.01
_cell_measurement_theta_min 2.35
_cell_measurement_wavelength 0.71073
_cell_volume 2195.29(8)
_computing_molecular_graphics 'Ortep-3 for Windows (Farrugia, 1997)'
_computing_publication_material 'WinGX publication routines (Farrugia, 1999)'
_computing_structure_refinement 'SHELXL-97 (Sheldrick, 2008)'
_diffrn_ambient_temperature 293(2)
_diffrn_measured_fraction_theta_full 0.999
_diffrn_measured_fraction_theta_max 0.972
_diffrn_measurement_device_type KappaCCD
_diffrn_measurement_method 'Omega + Phi scan'
_diffrn_radiation_monochromator graphite
_diffrn_radiation_probe x-ray
_diffrn_radiation_type MoK\a
_diffrn_radiation_wavelength 0.71073
_diffrn_reflns_av_R_equivalents 0.0717
_diffrn_reflns_av_unetI/netI 0.0774
_diffrn_reflns_limit_h_max 11
_diffrn_reflns_limit_h_min -13
_diffrn_reflns_limit_k_max 16
_diffrn_reflns_limit_k_min -16
_diffrn_reflns_limit_l_max 22
_diffrn_reflns_limit_l_min -23
_diffrn_reflns_number 38779
_diffrn_reflns_reduction_process
;
 Scaled and merged with Sortav
 R.H. Blessing, (1987) Cryst. Rev. 1, 3-58
 R.H. Blessing, (1989) J. Appl. Cryst. 22, 396-397
;
_diffrn_reflns_theta_full 25
_diffrn_reflns_theta_max 29.01
_diffrn_reflns_theta_min 2.35
_diffrn_standards_number 0
_exptl_absorpt_coefficient_mu 1.04
_exptl_absorpt_correction_T_max 0.892
_exptl_absorpt_correction_T_min 0.889
_exptl_absorpt_correction_type multi-scan
_exptl_absorpt_process_details
;
 R.H. Blessing, Acta Cryst. (1995), A51, 33-38
;
_exptl_crystal_colour red
_exptl_crystal_density_diffrn 1.538
_exptl_crystal_density_method 'not measured'
_exptl_crystal_description prism
_exptl_crystal_F_000 1032
_exptl_crystal_size_max 0.2
_exptl_crystal_size_mid 0.1
_exptl_crystal_size_min 0.06
_refine_diff_density_max 0.448
_refine_diff_density_min -0.916
_refine_diff_density_rms 0.112
_refine_ls_extinction_method none
_refine_ls_goodness_of_fit_ref 0.989
_refine_ls_hydrogen_treatment constr
_refine_ls_matrix_type full
_refine_ls_number_parameters 244
_refine_ls_number_reflns 5675
_refine_ls_number_restraints 0
_refine_ls_restrained_S_all 0.989
_refine_ls_R_factor_all 0.0876
_refine_ls_R_factor_gt 0.0394
_refine_ls_shift/su_max 0.000
_refine_ls_shift/su_mean 0
_refine_ls_structure_factor_coef Fsqd
_refine_ls_weighting_details 'calc w=1/[\s^2^(Fo^2^)+(0.0354P)^2^+0.0000P] where P=(Fo^2^+2Fc^2^)/3'
_refine_ls_weighting_scheme calc
_refine_ls_wR_factor_gt 0.0764
_refine_ls_wR_factor_ref 0.0878
_reflns_number_gt 3585
_reflns_number_total 5675
_reflns_threshold_expression >2\s(I)
_cod_data_source_file c5dt04683a2.cif
_cod_data_source_block lgr2-20
_cod_depositor_comments 'Adding full bibliography for 7038583--7038589.cif.'
_cod_original_cell_volume 2195.29(7)
_cod_original_sg_symbol_H-M 'P 21/c'
_cod_original_formula_sum 'C22 H25 Cl2 O1 P1 Ru1'
_cod_database_code 7038584

loop_
_symmetry_equiv_pos_as_xyz
'x, y, z'
'-x, y+1/2, -z+1/2'
'-x, -y, -z'
'x, -y-1/2, z-1/2'

loop_
_atom_site_label
_atom_site_type_symbol
_atom_site_fract_x
_atom_site_fract_y
_atom_site_fract_z
_atom_site_U_iso_or_equiv
_atom_site_adp_type
_atom_site_occupancy
_atom_site_symmetry_multiplicity
_atom_site_calc_flag
_atom_site_refinement_flags
C1 C 0.2193(3) 0.7981(3) 0.85923(18) 0.0518(7) Uani 1 1 d .
H1 H 0.1411 0.78 0.828 0.062 Uiso 1 1 calc R
C2 C 0.2162(3) 0.8440(2) 0.93113(16) 0.0461(7) Uani 1 1 d .
C3 C 0.3388(3) 0.8718(3) 0.97713(17) 0.0521(7) Uani 1 1 d .
H3 H 0.3398 0.9031 1.0255 0.063 Uiso 1 1 calc R
C4 C 0.4555(3) 0.8529(3) 0.9509(2) 0.0593(9) Uani 1 1 d .
H4 H 0.5336 0.8709 0.9822 0.071 Uiso 1 1 calc R
C5 C 0.4587(3) 0.8068(3) 0.8774(2) 0.0628(9) Uani 1 1 d .
C6 C 0.3395(3) 0.7779(3) 0.8319(2) 0.0621(9) Uani 1 1 d .
H6 H 0.339 0.7455 0.7839 0.075 Uiso 1 1 calc R
C7 C 0.5867(4) 0.7880(4) 0.8496(3) 0.0999(15) Uani 1 1 d .
H7A H 0.6377 0.7363 0.8829 0.15 Uiso 1 1 calc R
H7B H 0.6334 0.8558 0.8502 0.15 Uiso 1 1 calc R
H7C H 0.5706 0.7597 0.7978 0.15 Uiso 1 1 calc R
C8 C 0.0912(3) 0.8641(3) 0.96451(19) 0.0589(9) Uani 1 1 d .
H8 H 0.0919 0.9409 0.9804 0.071 Uiso 1 1 calc R
C9 C -0.0327(4) 0.8454(5) 0.9099(3) 0.1079(17) Uani 1 1 d .
H9A H -0.0387 0.7698 0.8951 0.162 Uiso 1 1 calc R
H9B H -0.0332 0.8899 0.8647 0.162 Uiso 1 1 calc R
H9C H -0.1058 0.8644 0.9346 0.162 Uiso 1 1 calc R
C10 C 0.0931(4) 0.7957(5) 1.0362(3) 0.120(2) Uani 1 1 d .
H10A H 0.0186 0.8135 1.0601 0.18 Uiso 1 1 calc R
H10B H 0.1716 0.8104 1.0717 0.18 Uiso 1 1 calc R
H10C H 0.0902 0.7197 1.0225 0.18 Uiso 1 1 calc R
C11 C 0.0419(3) 0.9910(3) 0.72765(16) 0.0456(7) Uani 1 1 d .
C12 C -0.0107(3) 0.9015(3) 0.68536(18) 0.0575(8) Uani 1 1 d .
H12 H 0.043 0.8542 0.6632 0.069 Uiso 1 1 calc R
C13 C -0.1447(4) 0.8832(4) 0.6763(2) 0.0781(12) Uani 1 1 d .
H13 H -0.1807 0.8239 0.6472 0.094 Uiso 1 1 calc R
C14 C -0.2241(4) 0.9513(4) 0.7097(3) 0.0895(15) Uani 1 1 d .
H14 H -0.3135 0.9379 0.7035 0.107 Uiso 1 1 calc R
C15 C -0.1724(4) 1.0385(4) 0.7519(3) 0.0842(13) Uani 1 1 d .
H15 H -0.2267 1.0845 0.7746 0.101 Uiso 1 1 calc R
C16 C -0.0402(3) 1.0595(3) 0.7612(2) 0.0636(9) Uani 1 1 d .
H16 H -0.0058 1.1196 0.7899 0.076 Uiso 1 1 calc R
C17 C 0.2705(3) 0.9772(3) 0.65589(17) 0.0533(8) Uani 1 1 d .
C18 C 0.2053(4) 1.0193(3) 0.5872(2) 0.0766(11) Uani 1 1 d .
H18 H 0.1329 1.0642 0.5872 0.092 Uiso 1 1 calc R
C19 C 0.2486(5) 0.9941(4) 0.5178(2) 0.0944(14) Uani 1 1 d .
H19 H 0.2063 1.0235 0.4716 0.113 Uiso 1 1 calc R
C20 C 0.3539(5) 0.9258(4) 0.5179(3) 0.0917(15) Uani 1 1 d .
H20 H 0.3819 0.9086 0.4715 0.11 Uiso 1 1 calc R
C21 C 0.4170(4) 0.8835(4) 0.5847(2) 0.0835(13) Uani 1 1 d .
H21 H 0.4872 0.8363 0.5842 0.1 Uiso 1 1 calc R
C22 C 0.3766(3) 0.9109(3) 0.6545(2) 0.0670(10) Uani 1 1 d .
H22 H 0.4222 0.8838 0.7006 0.08 Uiso 1 1 calc R
Cl1 Cl 0.50195(7) 1.06318(7) 0.82850(5) 0.0603(2) Uani 1 1 d .
Cl2 Cl 0.24491(7) 1.11410(7) 0.91576(4) 0.0563(2) Uani 1 1 d .
O1 O 0.21924(19) 1.14784(17) 0.74044(12) 0.0554(5) Uani 1 1 d .
H1A H 0.2416 1.1735 0.7837 0.083 Uiso 1 1 calc R
P1 P 0.21666(7) 1.01720(6) 0.74578(4) 0.04264(18) Uani 1 1 d .
Ru1 Ru 0.32680(2) 0.95144(2) 0.861745(13) 0.04089(9) Uani 1 1 d .

loop_
_atom_site_aniso_label
_atom_site_aniso_U_11
_atom_site_aniso_U_22
_atom_site_aniso_U_33
_atom_site_aniso_U_23
_atom_site_aniso_U_13
_atom_site_aniso_U_12
C1 0.0532(17) 0.0497(19) 0.0525(19) -0.0001(15) 0.0086(14) -0.0068(14)
C2 0.0490(16) 0.0476(18) 0.0428(17) 0.0055(14) 0.0107(12) 0.0010(13)
C3 0.0607(19) 0.054(2) 0.0414(17) 0.0013(14) 0.0066(13) 0.0048(15)
C4 0.0419(17) 0.061(2) 0.072(2) 0.0117(18) -0.0003(15) 0.0069(14)
C5 0.057(2) 0.051(2) 0.085(3) 0.0012(18) 0.0255(17) 0.0137(15)
C6 0.089(3) 0.045(2) 0.060(2) -0.0105(16) 0.0323(18) 0.0026(16)
C7 0.073(3) 0.096(3) 0.143(4) 0.009(3) 0.055(3) 0.033(2)
C8 0.0525(18) 0.065(2) 0.065(2) 0.0127(17) 0.0247(15) 0.0093(15)
C9 0.056(2) 0.176(5) 0.096(3) 0.022(3) 0.023(2) -0.013(3)
C10 0.099(3) 0.183(5) 0.094(3) 0.061(4) 0.062(3) 0.056(3)
C11 0.0465(16) 0.0502(18) 0.0407(16) 0.0064(14) 0.0087(12) -0.0041(13)
C12 0.065(2) 0.061(2) 0.0446(18) 0.0057(16) 0.0044(14) -0.0143(16)
C13 0.077(3) 0.088(3) 0.063(2) 0.017(2) -0.0072(19) -0.039(2)
C14 0.046(2) 0.122(4) 0.095(3) 0.043(3) -0.005(2) -0.022(2)
C15 0.047(2) 0.098(3) 0.109(4) 0.031(3) 0.018(2) 0.012(2)
C16 0.052(2) 0.064(2) 0.076(2) 0.0037(18) 0.0159(16) 0.0037(15)
C17 0.0619(19) 0.061(2) 0.0397(17) -0.0044(15) 0.0178(14) -0.0150(15)
C18 0.103(3) 0.079(3) 0.050(2) 0.007(2) 0.0210(19) 0.002(2)
C19 0.154(5) 0.095(3) 0.039(2) 0.005(2) 0.027(2) -0.017(3)
C20 0.114(4) 0.112(4) 0.061(3) -0.024(3) 0.051(3) -0.039(3)
C21 0.070(2) 0.119(4) 0.069(3) -0.035(3) 0.035(2) -0.019(2)
C22 0.053(2) 0.098(3) 0.055(2) -0.0160(19) 0.0224(15) -0.0098(18)
Cl1 0.0464(4) 0.0740(6) 0.0621(5) -0.0052(4) 0.0133(3) -0.0140(4)
Cl2 0.0632(5) 0.0571(5) 0.0498(5) -0.0101(4) 0.0126(3) 0.0127(4)
O1 0.0693(13) 0.0477(13) 0.0503(13) -0.0001(10) 0.0129(10) -0.0116(10)
P1 0.0438(4) 0.0480(5) 0.0379(4) -0.0024(3) 0.0121(3) -0.0062(3)
Ru1 0.03771(13) 0.04762(15) 0.03889(14) -0.00609(11) 0.01082(9) 0.00071(10)

loop_
_atom_type_symbol
_atom_type_description
_atom_type_scat_dispersion_real
_atom_type_scat_dispersion_imag
_atom_type_scat_source
C C 0.0033 0.0016 'International Tables Vol C Tables 4.2.6.8 and 6.1.1.4'
H H 0 0 'International Tables Vol C Tables 4.2.6.8 and 6.1.1.4'
Cl Cl 0.1484 0.1585 'International Tables Vol C Tables 4.2.6.8 and 6.1.1.4'
O O 0.0106 0.006 'International Tables Vol C Tables 4.2.6.8 and 6.1.1.4'
P P 0.1023 0.0942 'International Tables Vol C Tables 4.2.6.8 and 6.1.1.4'
Ru Ru -1.2594 0.8363 'International Tables Vol C Tables 4.2.6.8 and 6.1.1.4'

loop_
_geom_angle_atom_site_label_1
_geom_angle_atom_site_label_2
_geom_angle_atom_site_label_3
_geom_angle
C2 C1 C6 121.6(3)
C2 C1 Ru1 73.64(17)
C6 C1 Ru1 71.61(18)
C2 C1 H1 119.2
C6 C1 H1 119.2
Ru1 C1 H1 127.7
C1 C2 C3 117.5(3)
C1 C2 C8 124.0(3)
C3 C2 C8 118.5(3)
C1 C2 Ru1 69.76(17)
C3 C2 Ru1 71.34(17)
C8 C2 Ru1 131.0(2)
C4 C3 C2 121.2(3)
C4 C3 Ru1 72.31(18)
C2 C3 Ru1 71.16(16)
C4 C3 H3 119.4
C2 C3 H3 119.4
Ru1 C3 H3 129.7
C3 C4 C5 121.4(3)
C3 C4 Ru1 71.72(17)
C5 C4 Ru1 71.12(18)
C3 C4 H4 119.3
C5 C4 H4 119.3
Ru1 C4 H4 130.6
C6 C5 C4 118.2(3)
C6 C5 C7 121.3(4)
C4 C5 C7 120.6(3)
C6 C5 Ru1 70.29(18)
C4 C5 Ru1 72.05(18)
C7 C5 Ru1 129.7(3)
C5 C6 C1 120.2(3)
C5 C6 Ru1 72.66(19)
C1 C6 Ru1 70.35(18)
C5 C6 H6 119.9
C1 C6 H6 119.9
Ru1 C6 H6 129.5
C5 C7 H7A 109.5
C5 C7 H7B 109.5
H7A C7 H7B 109.5
C5 C7 H7C 109.5
H7A C7 H7C 109.5
H7B C7 H7C 109.5
C9 C8 C10 110.2(3)
C9 C8 C2 115.2(3)
C10 C8 C2 109.4(3)
C9 C8 H8 107.2
C10 C8 H8 107.2
C2 C8 H8 107.2
C8 C9 H9A 109.5
C8 C9 H9B 109.5
H9A C9 H9B 109.5
C8 C9 H9C 109.5
H9A C9 H9C 109.5
H9B C9 H9C 109.5
C8 C10 H10A 109.5
C8 C10 H10B 109.5
H10A C10 H10B 109.5
C8 C10 H10C 109.5
H10A C10 H10C 109.5
H10B C10 H10C 109.5
C12 C11 C16 119.2(3)
C12 C11 P1 122.0(2)
C16 C11 P1 118.7(2)
C11 C12 C13 119.3(4)
C11 C12 H12 120.3
C13 C12 H12 120.3
C14 C13 C12 120.7(4)
C14 C13 H13 119.6
C12 C13 H13 119.6
C15 C14 C13 120.0(4)
C15 C14 H14 120
C13 C14 H14 120
C14 C15 C16 120.6(4)
C14 C15 H15 119.7
C16 C15 H15 119.7
C15 C16 C11 120.1(4)
C15 C16 H16 119.9
C11 C16 H16 119.9
C22 C17 C18 119.2(3)
C22 C17 P1 122.1(3)
C18 C17 P1 118.7(3)
C17 C18 C19 119.7(4)
C17 C18 H18 120.1
C19 C18 H18 120.1
C20 C19 C18 119.9(4)
C20 C19 H19 120
C18 C19 H19 120
C21 C20 C19 120.6(4)
C21 C20 H20 119.7
C19 C20 H20 119.7
C20 C21 C22 119.8(4)
C20 C21 H21 120.1
C22 C21 H21 120.1
C17 C22 C21 120.7(4)
C17 C22 H22 119.6
C21 C22 H22 119.6
P1 O1 H1A 109.5
O1 P1 C11 101.03(13)
O1 P1 C17 101.97(13)
C11 P1 C17 103.62(14)
O1 P1 Ru1 112.84(8)
C11 P1 Ru1 115.55(10)
C17 P1 Ru1 119.43(12)
C1 Ru1 C6 38.03(12)
C1 Ru1 C5 67.68(13)
C6 Ru1 C5 37.04(13)
C1 Ru1 C2 36.60(11)
C6 Ru1 C2 67.34(12)
C5 Ru1 C2 79.79(11)
C1 Ru1 C3 66.21(11)
C6 Ru1 C3 78.25(12)
C5 Ru1 C3 66.19(12)
C2 Ru1 C3 37.50(10)
C1 Ru1 C4 78.23(12)
C6 Ru1 C4 66.00(13)
C5 Ru1 C4 36.83(12)
C2 Ru1 C4 66.56(11)
C3 Ru1 C4 35.97(11)
C1 Ru1 P1 95.89(8)
C6 Ru1 P1 99.63(10)
C5 Ru1 P1 126.36(10)
C2 Ru1 P1 117.42(7)
C3 Ru1 P1 153.88(8)
C4 Ru1 P1 163.18(9)
C1 Ru1 Cl2 120.46(8)
C6 Ru1 Cl2 158.17(9)
C5 Ru1 Cl2 148.62(10)
C2 Ru1 Cl2 91.66(8)
C3 Ru1 Cl2 88.68(8)
C4 Ru1 Cl2 112.20(10)
P1 Ru1 Cl2 84.42(3)
C1 Ru1 Cl1 152.07(8)
C6 Ru1 Cl1 114.45(9)
C5 Ru1 Cl1 90.53(9)
C2 Ru1 Cl1 159.51(8)
C3 Ru1 Cl1 122.02(8)
C4 Ru1 Cl1 94.95(9)
P1 Ru1 Cl1 82.86(3)
Cl2 Ru1 Cl1 87.29(3)

loop_
_geom_bond_atom_site_label_1
_geom_bond_atom_site_label_2
_geom_bond_distance
C1 C2 1.385(4)
C1 C6 1.426(4)
C1 Ru1 2.179(3)
C1 H1 0.93
C2 C3 1.433(4)
C2 C8 1.524(4)
C2 Ru1 2.229(3)
C3 C4 1.380(4)
C3 Ru1 2.231(3)
C3 H3 0.93
C4 C5 1.411(5)
C4 Ru1 2.238(3)
C4 H4 0.93
C5 C6 1.405(5)
C5 C7 1.502(4)
C5 Ru1 2.226(3)
C6 Ru1 2.196(3)
C6 H6 0.93
C7 H7A 0.96
C7 H7B 0.96
C7 H7C 0.96
C8 C9 1.493(5)
C8 C10 1.508(5)
C8 H8 0.98
C9 H9A 0.96
C9 H9B 0.96
C9 H9C 0.96
C10 H10A 0.96
C10 H10B 0.96
C10 H10C 0.96
C11 C12 1.385(4)
C11 C16 1.390(4)
C11 P1 1.817(3)
C12 C13 1.392(5)
C12 H12 0.93
C13 C14 1.366(6)
C13 H13 0.93
C14 C15 1.360(6)
C14 H14 0.93
C15 C16 1.378(5)
C15 H15 0.93
C16 H16 0.93
C17 C22 1.371(5)
C17 C18 1.382(5)
C17 P1 1.820(3)
C18 C19 1.397(5)
C18 H18 0.93
C19 C20 1.374(6)
C19 H19 0.93
C20 C21 1.350(6)
C20 H20 0.93
C21 C22 1.397(5)
C21 H21 0.93
C22 H22 0.93
Cl1 Ru1 2.4171(8)
Cl2 Ru1 2.4156(8)
O1 P1 1.602(2)
O1 H1A 0.82
P1 Ru1 2.3120(8)
